data_2224555
loop_
_publ_author_name
'Bibila Mayaya Bisseyou, Yvon'
'Adjou, An\'e'
'Yapo, Yapi Marcellin'
'Bany, Guy Euloge'
'Kakou-Yao, R. C. A.'

_publ_section_title
;
 2-[2-(4-Methoxyphenyl)-2,3-dihydro-1<i>H</i>-1,5-benzodiazepin-4-yl]phenol
;
_journal_coeditor_code BQ2181
_journal_issue 1
_journal_name_full 'Acta Crystallographica Section E'
_journal_page_first o87
_journal_page_last o88
_journal_paper_doi 10.1107/S1600536809052258
_journal_volume 66
_journal_year 2010
_chemical_formula_iupac 'C22 H20 N2 O2'
_chemical_formula_moiety 'C22 H20 N2 O2'
_chemical_formula_sum 'C22 H20 N2 O2'
_chemical_formula_weight 344.41
_chemical_melting_point_gt 413
_chemical_melting_point_lt 415
_chemical_name_systematic
;
2-[2-(4-Methoxyphenyl)-2,3-dihydro-1<i>H</i>-1,5-benzodiazepin-4-yl]phenol
;
_space_group_IT_number 15
_symmetry_cell_setting monoclinic
_symmetry_space_group_name_Hall '-C 2yc'
_symmetry_space_group_name_H-M 'C 1 2/c 1'
_atom_sites_solution_hydrogens geom
_atom_sites_solution_primary direct
_cell_angle_alpha 90
_cell_angle_beta 117.699(2)
_cell_angle_gamma 90
_cell_formula_units_Z 8
_cell_length_a 27.5064(5)
_cell_length_b 7.3811(2)
_cell_length_c 19.5038(4)
_cell_measurement_reflns_used 19187
_cell_measurement_temperature 223
_cell_measurement_theta_max 0
_cell_measurement_theta_min 0
_cell_volume 3506.02(15)
_computing_cell_refinement 'DENZO/SCALEPACK (Otwinowski & Minor, 1997)'
_computing_data_collection 'COLLECT (Nonius, 2001)'
_computing_data_reduction 'DENZO/SCALEPACK (Otwinowski & Minor, 1997)'
_computing_molecular_graphics 'ORTEP-3 (Farrugia, 1997)'
_computing_publication_material 'CRYSTALS (Betteridge <i>et al.</i>,  2003)'
_computing_structure_refinement 'CRYSTALS (Betteridge <i>et al.</i>,  2003)'
_computing_structure_solution 'SIR92 (Altomare <i>et al.</i>,  1994)'
_diffrn_ambient_temperature 223
_diffrn_measured_fraction_theta_full 0.996
_diffrn_measured_fraction_theta_max 0.964
_diffrn_measurement_device Area
_diffrn_measurement_device_type 'Nonius KappaCCD'
_diffrn_measurement_method '\f and \w scans'
_diffrn_radiation_monochromator graphite
_diffrn_radiation_type 'Mo K\a'
_diffrn_radiation_wavelength 0.71073
_diffrn_reflns_av_R_equivalents 0.06
_diffrn_reflns_limit_h_max 32
_diffrn_reflns_limit_h_min -37
_diffrn_reflns_limit_k_max 10
_diffrn_reflns_limit_k_min -10
_diffrn_reflns_limit_l_max 25
_diffrn_reflns_limit_l_min -25
_diffrn_reflns_number 19187
_diffrn_reflns_theta_full 27.303
_diffrn_reflns_theta_max 29.046
_diffrn_reflns_theta_min 1.672
_diffrn_standards_number 0
_exptl_absorpt_coefficient_mu 0.084
_exptl_absorpt_correction_type none
_exptl_crystal_colour yellow
_exptl_crystal_density_diffrn 1.305
_exptl_crystal_density_method 'not measured'
_exptl_crystal_description block
_exptl_crystal_F_000 1456
_exptl_crystal_size_max 0.30
_exptl_crystal_size_mid 0.20
_exptl_crystal_size_min 0.15
_refine_diff_density_max 0.25
_refine_diff_density_min -0.25
_refine_ls_extinction_method none
_refine_ls_goodness_of_fit_ref 1.0370
_refine_ls_hydrogen_treatment constr
_refine_ls_matrix_type full
_refine_ls_number_parameters 235
_refine_ls_number_reflns 2507
_refine_ls_number_restraints 0
_refine_ls_R_factor_all 0.0985
_refine_ls_R_factor_gt 0.0551
_refine_ls_shift/su_max 0.000374
_refine_ls_structure_factor_coef Fsqd
_refine_ls_weighting_details
;
 Method, part 1, Chebychev polynomial, (Watkin, 1994, Prince, 1982)
 [weight] = 1.0/[A~0~*T~0~(x)+A~1~*T~1~(x) ... +A~n-1~]*T~n-1~(x)]
 where A~i~ are the Chebychev coefficients listed below and x= Fcalc/Fmax
 Method = Robust Weighting (Prince, 1982)
 W = [weight] * [1-(deltaF/6*sigmaF)^2^]^2^
 A~i~ are:
 76.3 80.0 28.8 -10.0 -11.5
;
_refine_ls_weighting_scheme calc
_refine_ls_wR_factor_all 0.0905
_refine_ls_wR_factor_gt 0.0719
_refine_ls_wR_factor_ref 0.0650
_reflns_number_gt 2836
_reflns_number_total 2507
_reflns_threshold_expression I>3\s(I)
_cod_data_source_file bq2181.cif
_cod_data_source_block I
_cod_original_sg_symbol_H-M 'C 2/c'
_cod_database_code 2224555
_cod_database_fobs_code 2224555

loop_
_symmetry_equiv_pos_as_xyz
x,y,z
-x,-y,-z
x+1/2,y+1/2,z
-x+1/2,-y+1/2,-z
-x,y,-z+1/2
x,-y,z+1/2
-x+1/2,y+1/2,-z+1/2
x+1/2,-y+1/2,z+1/2

loop_
_atom_site_type_symbol
_atom_site_label
_atom_site_fract_x
_atom_site_fract_y
_atom_site_fract_z
_atom_site_U_iso_or_equiv
_atom_site_adp_type
_atom_site_occupancy
_atom_site_disorder_assembly
_atom_site_disorder_group
O O1 0.93812(7) 0.1834(2) 0.28604(9) 0.0613 Uani 1.0000 . .
O O2 0.74005(6) 0.9744(2) 0.19252(11) 0.0715 Uani 1.0000 . .
N N1 0.92187(7) 0.2773(2) 0.15267(10) 0.0441 Uani 1.0000 . .
N N2 0.82826(7) 0.4219(3) 0.02002(10) 0.0518 Uani 1.0000 . .
C C1 0.90766(9) 0.2197(3) 0.07668(13) 0.0465 Uani 1.0000 . .
C C2 0.86133(9) 0.2877(3) 0.01157(13) 0.0481 Uani 1.0000 . .
C C3 0.84587(10) 0.2063(4) -0.06017(14) 0.0600 Uani 1.0000 . .
C C4 0.87638(12) 0.0637(4) -0.06710(17) 0.0694 Uani 1.0000 . .
C C5 0.92265(12) 0.0009(4) -0.00312(18) 0.0690 Uani 1.0000 . .
C C6 0.93752(10) 0.0773(3) 0.06788(16) 0.0572 Uani 1.0000 . .
C C7 0.92184(7) 0.4477(3) 0.16870(12) 0.0385 Uani 1.0000 . .
C C8 0.91134(8) 0.5878(3) 0.10725(12) 0.0404 Uani 1.0000 . .
C C9 0.85020(8) 0.6032(3) 0.04950(12) 0.0435 Uani 1.0000 . .
C C10 0.81802(8) 0.6940(3) 0.08532(11) 0.0405 Uani 1.0000 . .
C C11 0.82500(9) 0.8789(3) 0.10081(14) 0.0547 Uani 1.0000 . .
C C12 0.79940(9) 0.9683(3) 0.13693(15) 0.0584 Uani 1.0000 . .
C C13 0.76448(8) 0.8738(3) 0.15756(14) 0.0526 Uani 1.0000 . .
C C14 0.75569(9) 0.6925(3) 0.14123(13) 0.0509 Uani 1.0000 . .
C C15 0.78302(8) 0.6032(3) 0.10597(12) 0.0475 Uani 1.0000 . .
C C16 0.93285(8) 0.4968(3) 0.24729(12) 0.0384 Uani 1.0000 . .
C C17 0.93531(8) 0.6780(3) 0.27066(12) 0.0442 Uani 1.0000 . .
C C18 0.94419(8) 0.7245(3) 0.34386(13) 0.0506 Uani 1.0000 . .
C C19 0.95159(9) 0.5901(3) 0.39714(13) 0.0532 Uani 1.0000 . .
C C20 0.95014(9) 0.4115(3) 0.37696(13) 0.0532 Uani 1.0000 . .
C C21 0.94043(8) 0.3622(3) 0.30257(13) 0.0455 Uani 1.0000 . .
C C22 0.69528(10) 0.8907(4) 0.19955(17) 0.0766 Uani 1.0000 . .
H H82 0.9309 0.5495 0.0775 0.0489 Uiso 1.0000 . .
H H81 0.9244 0.7079 0.1309 0.0491 Uiso 1.0000 . .
H H191 0.9568 0.6222 0.4495 0.0668 Uiso 1.0000 . .
H H91 0.8471 0.6809 0.0055 0.0540 Uiso 1.0000 . .
H H111 0.8489 0.9442 0.0849 0.0673 Uiso 1.0000 . .
H H141 0.7308 0.6258 0.1547 0.0624 Uiso 1.0000 . .
H H151 0.7763 0.4730 0.0942 0.0604 Uiso 1.0000 . .
H H201 0.9565 0.3167 0.4133 0.0656 Uiso 1.0000 . .
H H51 0.9445 -0.0943 -0.0083 0.0953 Uiso 1.0000 . .
H H171 0.9305 0.7735 0.2334 0.0558 Uiso 1.0000 . .
H H181 0.9460 0.8507 0.3583 0.0644 Uiso 1.0000 . .
H H21 0.7927 0.4133 -0.0098 0.0665 Uiso 1.0000 . .
H H41 0.8660 0.0108 -0.1167 0.0911 Uiso 1.0000 . .
H H121 0.8062 1.0951 0.1497 0.0723 Uiso 1.0000 . .
H H31 0.8135 0.2496 -0.1043 0.0789 Uiso 1.0000 . .
H H61 0.9693 0.0325 0.1134 0.0794 Uiso 1.0000 . .
H H222 0.6805 0.9858 0.2210 0.1264 Uiso 1.0000 . .
H H223 0.6683 0.8514 0.1473 0.1269 Uiso 1.0000 . .
H H221 0.7094 0.7849 0.2350 0.1273 Uiso 1.0000 . .
H H11 0.9322 0.1725 0.2385 0.0949 Uiso 1.0000 . .

loop_
_atom_site_aniso_label
_atom_site_aniso_U_11
_atom_site_aniso_U_22
_atom_site_aniso_U_33
_atom_site_aniso_U_12
_atom_site_aniso_U_13
_atom_site_aniso_U_23
O1 0.0752(11) 0.0399(10) 0.0615(10) 0.0001(8) 0.0257(9) 0.0135(8)
O2 0.0518(10) 0.0654(12) 0.1058(14) -0.0043(9) 0.0437(10) -0.0231(10)
N1 0.0415(10) 0.0383(10) 0.0543(11) -0.0021(8) 0.0238(9) 0.0006(8)
N2 0.0363(9) 0.0547(12) 0.0585(12) -0.0069(9) 0.0171(9) -0.0094(10)
C1 0.0465(12) 0.0374(12) 0.0636(15) -0.0115(10) 0.0324(12) -0.0060(11)
C2 0.0481(13) 0.0476(13) 0.0560(14) -0.0169(11) 0.0305(11) -0.0092(11)
C3 0.0607(15) 0.0623(16) 0.0641(16) -0.0240(13) 0.0348(13) -0.0153(13)
C4 0.0840(19) 0.0658(18) 0.0814(19) -0.0386(16) 0.0579(17) -0.0348(16)
C5 0.0725(18) 0.0542(16) 0.100(2) -0.0212(14) 0.0570(18) -0.0257(16)
C6 0.0564(13) 0.0436(13) 0.0811(17) -0.0112(12) 0.0401(13) -0.0116(13)
C7 0.0296(10) 0.0354(11) 0.0507(12) -0.0019(8) 0.0187(9) 0.0036(9)
C8 0.0369(10) 0.0366(11) 0.0494(12) -0.0043(9) 0.0216(9) 0.0028(10)
C9 0.0388(11) 0.0449(13) 0.0442(12) -0.0031(10) 0.0171(9) 0.0070(10)
C10 0.0321(10) 0.0391(12) 0.0441(12) -0.0001(9) 0.0123(9) 0.0076(9)
C11 0.0426(12) 0.0419(14) 0.0816(17) -0.0022(10) 0.0307(12) 0.0095(12)
C12 0.0417(12) 0.0384(13) 0.0939(19) -0.0027(10) 0.0305(13) -0.0044(13)
C13 0.0370(12) 0.0511(14) 0.0664(15) 0.0017(11) 0.0211(11) -0.0061(12)
C14 0.0436(12) 0.0480(14) 0.0668(15) -0.0064(11) 0.0304(11) -0.0008(12)
C15 0.0457(12) 0.0391(12) 0.0596(14) -0.0059(10) 0.0262(11) 0.0006(11)
C16 0.0296(10) 0.0379(11) 0.0459(12) 0.0015(8) 0.0161(9) 0.0061(9)
C17 0.0392(11) 0.0400(13) 0.0526(13) 0.0036(9) 0.0206(10) 0.0063(10)
C18 0.0472(13) 0.0501(13) 0.0550(14) 0.0061(11) 0.0242(11) -0.0012(11)
C19 0.0447(12) 0.0661(16) 0.0488(13) 0.0071(12) 0.0217(11) 0.0046(12)
C20 0.0476(13) 0.0612(15) 0.0501(13) 0.0048(12) 0.0221(11) 0.0162(12)
C21 0.0369(11) 0.0418(12) 0.0544(13) 0.0019(10) 0.0182(10) 0.0107(11)
C22 0.0595(15) 0.087(2) 0.097(2) -0.0058(16) 0.0485(16) -0.0176(18)

loop_
_atom_type_symbol
_atom_type_scat_dispersion_real
_atom_type_scat_dispersion_imag
_atom_type_scat_source
C 0.0033 0.0016 'International Tables Vol C 4.2.6.8 and 6.1.1.4'
H 0.0000 0.0000 'International Tables Vol C 4.2.6.8 and 6.1.1.4'
N 0.0061 0.0033 'International Tables Vol C 4.2.6.8 and 6.1.1.4'
O 0.0106 0.0060 'International Tables Vol C 4.2.6.8 and 6.1.1.4'

loop_
_geom_angle_atom_site_label_1
_geom_angle_atom_site_label_2
_geom_angle_atom_site_label_3
_geom_angle_site_symmetry_1
_geom_angle_site_symmetry_2
_geom_angle_site_symmetry_3
_geom_angle
_geom_angle_publ_flag
C21 O1 H11 . . . 108.1 no
C13 O2 C22 . . . 116.84(19) ?
C1 N1 C7 . . . 120.97(18) ?
C2 N2 C9 . . . 121.12(16) ?
C2 N2 H21 . . . 117.0 no
C9 N2 H21 . . . 117.0 no
N1 C1 C2 . . . 122.16(19) ?
N1 C1 C6 . . . 117.7(2) ?
C2 C1 C6 . . . 119.7(2) ?
C1 C2 N2 . . . 120.6(2) ?
C1 C2 C3 . . . 118.5(2) ?
N2 C2 C3 . . . 120.6(2) ?
C2 C3 C4 . . . 120.4(3) ?
C2 C3 H31 . . . 118.6 no
C4 C3 H31 . . . 120.9 no
C3 C4 C5 . . . 120.6(2) ?
C3 C4 H41 . . . 119.9 no
C5 C4 H41 . . . 119.5 no
C4 C5 C6 . . . 119.4(3) ?
C4 C5 H51 . . . 120.6 no
C6 C5 H51 . . . 120.0 no
C1 C6 C5 . . . 121.3(3) ?
C1 C6 H61 . . . 118.5 no
C5 C6 H61 . . . 120.2 no
N1 C7 C8 . . . 119.71(19) ?
N1 C7 C16 . . . 118.03(19) ?
C8 C7 C16 . . . 122.26(18) ?
C7 C8 C9 . . . 112.03(16) ?
C7 C8 H82 . . . 108.3 no
C9 C8 H82 . . . 107.3 no
C7 C8 H81 . . . 110.6 no
C9 C8 H81 . . . 108.3 no
H82 C8 H81 . . . 110.3 no
C8 C9 N2 . . . 109.30(17) ?
C8 C9 C10 . . . 111.76(17) ?
N2 C9 C10 . . . 111.18(16) ?
C8 C9 H91 . . . 107.4 no
N2 C9 H91 . . . 109.2 no
C10 C9 H91 . . . 107.8 no
C9 C10 C11 . . . 118.86(19) ?
C9 C10 C15 . . . 123.85(19) ?
C11 C10 C15 . . . 117.3(2) ?
C10 C11 C12 . . . 122.0(2) ?
C10 C11 H111 . . . 117.5 no
C12 C11 H111 . . . 120.5 no
C11 C12 C13 . . . 119.7(2) ?
C11 C12 H121 . . . 120.9 no
C13 C12 H121 . . . 119.3 no
C12 C13 O2 . . . 115.8(2) ?
C12 C13 C14 . . . 119.6(2) ?
O2 C13 C14 . . . 124.6(2) ?
C13 C14 C15 . . . 119.8(2) ?
C13 C14 H141 . . . 120.1 no
C15 C14 H141 . . . 120.1 no
C14 C15 C10 . . . 121.6(2) ?
C14 C15 H151 . . . 119.3 no
C10 C15 H151 . . . 119.2 no
C7 C16 C17 . . . 122.07(19) ?
C7 C16 C21 . . . 120.80(19) ?
C17 C16 C21 . . . 117.1(2) ?
C16 C17 C18 . . . 122.2(2) ?
C16 C17 H171 . . . 118.5 no
C18 C17 H171 . . . 119.4 no
C17 C18 C19 . . . 119.7(2) ?
C17 C18 H181 . . . 120.2 no
C19 C18 H181 . . . 120.2 no
C18 C19 C20 . . . 120.0(2) ?
C18 C19 H191 . . . 120.2 no
C20 C19 H191 . . . 119.7 no
C19 C20 C21 . . . 121.0(2) ?
C19 C20 H201 . . . 121.4 no
C21 C20 H201 . . . 117.5 no
C16 C21 C20 . . . 120.0(2) ?
C16 C21 O1 . . . 122.1(2) ?
C20 C21 O1 . . . 117.9(2) ?
O2 C22 H222 . . . 105.8 no
O2 C22 H223 . . . 107.2 no
H222 C22 H223 . . . 112.5 no
O2 C22 H221 . . . 109.1 no
H222 C22 H221 . . . 111.4 no
H223 C22 H221 . . . 110.6 no

loop_
_geom_bond_atom_site_label_1
_geom_bond_atom_site_label_2
_geom_bond_site_symmetry_1
_geom_bond_site_symmetry_2
_geom_bond_distance
_geom_bond_publ_flag
O1 C21 . . 1.353(2) ?
O1 H11 . . 0.867 no
O2 C13 . . 1.376(3) ?
O2 C22 . . 1.440(3) ?
N1 C1 . . 1.411(3) ?
N1 C7 . . 1.297(3) ?
N2 C2 . . 1.405(3) ?
N2 C9 . . 1.470(3) ?
N2 H21 . . 0.877 no
C1 C2 . . 1.409(3) ?
C1 C6 . . 1.393(3) ?
C2 C3 . . 1.395(3) ?
C3 C4 . . 1.391(3) ?
C3 H31 . . 0.960 no
C4 C5 . . 1.384(4) ?
C4 H41 . . 0.956 no
C5 C6 . . 1.370(3) ?
C5 H51 . . 0.960 no
C6 H61 . . 0.970 no
C7 C8 . . 1.505(3) ?
C7 C16 . . 1.463(3) ?
C8 C9 . . 1.533(3) ?
C8 H82 . . 0.999 no
C8 H81 . . 0.987 no
C9 C10 . . 1.515(3) ?
C9 H91 . . 1.002 no
C10 C11 . . 1.392(3) ?
C10 C15 . . 1.378(3) ?
C11 C12 . . 1.374(3) ?
C11 H111 . . 0.975 no
C12 C13 . . 1.389(3) ?
C12 H121 . . 0.964 no
C13 C14 . . 1.371(3) ?
C14 C15 . . 1.397(3) ?
C14 H141 . . 0.972 no
C15 H151 . . 0.986 no
C16 C17 . . 1.405(3) ?
C16 C21 . . 1.409(3) ?
C17 C18 . . 1.375(3) ?
C17 H171 . . 0.976 no
C18 C19 . . 1.381(3) ?
C18 H181 . . 0.968 no
C19 C20 . . 1.371(3) ?
C19 H191 . . 0.993 no
C20 C21 . . 1.396(3) ?
C20 H201 . . 0.953 no
C22 H222 . . 0.997 no
C22 H223 . . 0.985 no
C22 H221 . . 0.995 no

loop_
_geom_hbond_atom_site_label_D
_geom_hbond_atom_site_label_H
_geom_hbond_atom_site_label_A
_geom_hbond_site_symmetry_D
_geom_hbond_site_symmetry_H
_geom_hbond_site_symmetry_A
_geom_hbond_distance_DH
_geom_hbond_distance_HA
_geom_hbond_distance_DA
_geom_hbond_angle_DHA
_geom_hbond_publ_flag
O1 H11 N1 . . . 0.87 1.74 2.523(3) 148 yes
